data_4304730
loop_
_publ_author_name
'Subhas Samanta'
'Priti Singh'
'Jan Fiedler'
'Stanislav Z\'ali\<s'
'Wolfgang Kaim'
'Sreebrata Goswami'

_publ_section_title
;
Singlet Diradical Complexes of Ruthenium and Osmium: Geometrical and
Electronic Structures and their Unexpected Changes on Oxidation
;
_journal_name_full 'Inorganic Chemistry'
_journal_page_first 1625
_journal_page_last 1633
_journal_paper_doi 10.1021/ic702301a
_journal_volume 47
_journal_year 2008
_chemical_formula_moiety 'C34 H26 N8 Os'
_chemical_formula_sum 'C34 H26 N8 Os'
_chemical_formula_weight 736.83
_chemical_name_systematic
;
 ?
;
_space_group_IT_number 14
_symmetry_cell_setting monoclinic
_symmetry_space_group_name_Hall '-P 2yn'
_symmetry_space_group_name_H-M 'P 1 21/n 1'
_atom_sites_solution_hydrogens geom
_atom_sites_solution_primary direct
_atom_sites_solution_secondary difmap
_audit_creation_method SHELXL-97
_cell_angle_alpha 90.00
_cell_angle_beta 90.453(2)
_cell_angle_gamma 90.00
_cell_formula_units_Z 4
_cell_length_a 10.3341(10)
_cell_length_b 16.0851(15)
_cell_length_c 16.7074(16)
_cell_measurement_reflns_used 18226
_cell_measurement_temperature 293(2)
_cell_measurement_theta_max 28.4
_cell_measurement_theta_min 2.3
_cell_volume 2777.1(5)
_computing_cell_refinement 'Bruker SMART'
_computing_data_collection 'Bruker SMART'
_computing_data_reduction 'Bruker SAINT'
_computing_molecular_graphics ORTEP-III
_computing_publication_material 'WinGX v1.70.01'
_computing_structure_refinement 'SHELXL-97 (Sheldrick, 1997)'
_computing_structure_solution SHELXS-97
_diffrn_ambient_temperature 293(2)
_diffrn_measured_fraction_theta_full 0.973
_diffrn_measured_fraction_theta_max 0.973
_diffrn_measurement_device_type 'CCD area detector'
_diffrn_measurement_method 'phi and omega scans'
_diffrn_radiation_monochromator graphite
_diffrn_radiation_source 'fine-focus sealed tube'
_diffrn_radiation_type MoK\a
_diffrn_radiation_wavelength 0.71073
_diffrn_reflns_av_R_equivalents 0.0484
_diffrn_reflns_av_sigmaI/netI 0.0610
_diffrn_reflns_limit_h_max 13
_diffrn_reflns_limit_h_min -11
_diffrn_reflns_limit_k_max 21
_diffrn_reflns_limit_k_min -21
_diffrn_reflns_limit_l_max 20
_diffrn_reflns_limit_l_min -22
_diffrn_reflns_number 18226
_diffrn_reflns_theta_full 28.35
_diffrn_reflns_theta_max 28.35
_diffrn_reflns_theta_min 2.31
_exptl_absorpt_coefficient_mu 4.633
_exptl_absorpt_correction_T_max 0.543
_exptl_absorpt_correction_T_min 0.455
_exptl_absorpt_correction_type empirical
_exptl_absorpt_process_details SADABS
_exptl_crystal_colour Brown
_exptl_crystal_density_diffrn 1.762
_exptl_crystal_density_method 'not measured'
_exptl_crystal_description Square
_exptl_crystal_F_000 1448
_exptl_crystal_size_max 0.17
_exptl_crystal_size_mid 0.15
_exptl_crystal_size_min 0.13
_refine_diff_density_max 1.800
_refine_diff_density_min -1.019
_refine_diff_density_rms 0.166
_refine_ls_extinction_method none
_refine_ls_goodness_of_fit_ref 0.976
_refine_ls_hydrogen_treatment mixed
_refine_ls_matrix_type full
_refine_ls_number_parameters 388
_refine_ls_number_reflns 6757
_refine_ls_number_restraints 0
_refine_ls_restrained_S_all 0.976
_refine_ls_R_factor_all 0.0490
_refine_ls_R_factor_gt 0.0373
_refine_ls_shift/su_max 0.009
_refine_ls_shift/su_mean 0.001
_refine_ls_structure_factor_coef Fsqd
_refine_ls_weighting_details 'calc w=1/[\s^2^(Fo^2^)+(0.0384P)^2^+0.0000P] where P=(Fo^2^+2Fc^2^)/3'
_refine_ls_weighting_scheme calc
_refine_ls_wR_factor_gt 0.0776
_refine_ls_wR_factor_ref 0.0817
_reflns_number_gt 5520
_reflns_number_total 6757
_reflns_threshold_expression >2sigma(I)
_cod_data_source_file ic702301a-file004.cif
_cod_data_source_block 30mayfm
_cod_depositor_comments
;
The following automatic conversions were performed:
'_symmetry_cell_setting' value 'Monoclinic' changed to 'monoclinic'
according to '/home/saulius/struct/CIF-dictionaries/cif_core.dic'
dictionary named 'cif_core.dic' version 2.4.1 from
2010-06-29.

'_exptl_absorpt_correction_type' value 'Empirical' changed to
'empirical' according to
'/home/saulius/struct/CIF-dictionaries/cif_core.dic' dictionary named
'cif_core.dic' version 2.4.1 from 2010-06-29.

Automatic conversion script
Id: cif_fix_enum 1527 2010-12-29 10:47:43Z saulius 
;
_cod_database_code 4304730

loop_
_symmetry_equiv_pos_as_xyz
'x, y, z'
'-x+1/2, y+1/2, -z+1/2'
'-x, -y, -z'
'x-1/2, -y-1/2, z-1/2'

loop_
_atom_site_label
_atom_site_type_symbol
_atom_site_fract_x
_atom_site_fract_y
_atom_site_fract_z
_atom_site_U_iso_or_equiv
_atom_site_adp_type
_atom_site_occupancy
_atom_site_symmetry_multiplicity
_atom_site_calc_flag
_atom_site_refinement_flags
_atom_site_disorder_assembly
_atom_site_disorder_group
Os1 Os 0.424655(15) 0.282106(10) 0.109518(10) 0.01113(6) Uani 1 1 d . . .
N3 N 0.2711(3) 0.2180(2) 0.1409(2) 0.0108(7) Uani 1 1 d . . .
N1 N 0.2768(3) 0.3667(2) 0.1042(2) 0.0132(8) Uani 1 1 d . . .
N7 N 0.5546(3) 0.3646(2) 0.0797(2) 0.0132(7) Uani 1 1 d . . .
N8 N 0.4964(3) 0.3149(2) 0.2189(2) 0.0129(7) Uani 1 1 d . . .
N5 N 0.4409(3) 0.2691(2) -0.0125(2) 0.0125(7) Uani 1 1 d . . .
C7 C 0.1895(4) 0.0812(3) 0.1861(3) 0.0158(9) Uani 1 1 d . . .
H7 H 0.1063 0.1015 0.1939 0.019 Uiso 1 1 calc R . .
N2 N 0.1542(3) 0.2520(2) 0.1489(2) 0.0140(8) Uani 1 1 d . . .
C13 C 0.6463(4) 0.0779(3) 0.0359(3) 0.0188(10) Uani 1 1 d . . .
H13 H 0.5752 0.0492 0.0155 0.023 Uiso 1 1 calc R . .
C2 C 0.1759(4) 0.4980(3) 0.0836(3) 0.0210(10) Uani 1 1 d . . .
H2 H 0.1823 0.5532 0.0675 0.025 Uiso 1 1 calc R . .
C29 C 0.4791(4) 0.2716(3) 0.2932(3) 0.0163(9) Uani 1 1 d . . .
C24 C 0.6884(4) 0.4816(3) 0.1300(3) 0.0188(10) Uani 1 1 d . . .
H24 H 0.7085 0.5006 0.0791 0.023 Uiso 1 1 calc R . .
N4 N 0.5023(3) 0.1636(2) 0.1188(2) 0.0145(8) Uani 1 1 d . . .
C30 C 0.3585(4) 0.2696(3) 0.3286(3) 0.0172(10) Uani 1 1 d . . .
H30 H 0.2868 0.2917 0.3021 0.021 Uiso 1 1 calc R . .
C21 C 0.5349(4) 0.3325(3) -0.1289(3) 0.0186(10) Uani 1 1 d . . .
H21 H 0.5820 0.3756 -0.1518 0.022 Uiso 1 1 calc R . .
C14 C 0.7691(5) 0.0568(3) 0.0111(3) 0.0232(11) Uani 1 1 d . . .
H14 H 0.7803 0.0136 -0.0251 0.028 Uiso 1 1 calc R . .
C3 C 0.0572(4) 0.4666(3) 0.1087(3) 0.0205(10) Uani 1 1 d . . .
H3 H -0.0154 0.5007 0.1102 0.025 Uiso 1 1 calc R . .
C20 C 0.4837(5) 0.2709(3) -0.1763(3) 0.0244(11) Uani 1 1 d . . .
H20 H 0.4956 0.2721 -0.2314 0.029 Uiso 1 1 calc R . .
C11 C 0.4161(4) 0.1055(3) 0.1458(2) 0.0117(8) Uani 1 1 d . . .
C8 C 0.2171(4) 0.0000(3) 0.2014(3) 0.0181(10) Uani 1 1 d . . .
H8 H 0.1527 -0.0358 0.2192 0.022 Uiso 1 1 calc R . .
C17 C 0.7358(4) 0.1861(3) 0.1183(3) 0.0165(9) Uani 1 1 d . . .
H17 H 0.7254 0.2303 0.1535 0.020 Uiso 1 1 calc R . .
C18 C 0.3935(4) 0.2082(3) -0.0607(3) 0.0175(10) Uani 1 1 d . . .
H18 H 0.3450 0.1658 -0.0377 0.021 Uiso 1 1 calc R . .
C6 C 0.2870(4) 0.1340(3) 0.1586(3) 0.0130(9) Uani 1 1 d . . .
N6 N 0.5760(3) 0.3860(2) 0.0034(2) 0.0168(8) Uani 1 1 d . . .
C12 C 0.6274(4) 0.1415(3) 0.0913(3) 0.0140(9) Uani 1 1 d . . .
C19 C 0.4137(4) 0.2064(3) -0.1413(3) 0.0202(10) Uani 1 1 d . . .
H19 H 0.3814 0.1630 -0.1723 0.024 Uiso 1 1 calc R . .
C4 C 0.0489(4) 0.3851(3) 0.1310(3) 0.0182(10) Uani 1 1 d . . .
H4 H -0.0295 0.3632 0.1480 0.022 Uiso 1 1 calc R . .
C10 C 0.4416(4) 0.0213(3) 0.1625(3) 0.0152(9) Uani 1 1 d . . .
H10 H 0.5242 -0.0002 0.1550 0.018 Uiso 1 1 calc R . .
C27 C 0.6285(4) 0.4245(3) 0.2848(3) 0.0161(9) Uani 1 1 d . . .
H27 H 0.6108 0.4058 0.3363 0.019 Uiso 1 1 calc R . .
C23 C 0.6102(4) 0.4117(3) 0.1400(3) 0.0140(9) Uani 1 1 d . . .
C9 C 0.3437(5) -0.0292(3) 0.1900(3) 0.0206(10) Uani 1 1 d . . .
H9 H 0.3622 -0.0846 0.2014 0.025 Uiso 1 1 calc R . .
C32 C 0.4500(5) 0.1989(3) 0.4424(3) 0.0250(12) Uani 1 1 d . . .
H32 H 0.4401 0.1754 0.4928 0.030 Uiso 1 1 calc R . .
C5 C 0.1608(4) 0.3338(3) 0.1282(2) 0.0140(9) Uani 1 1 d . . .
C15 C 0.8763(5) 0.1001(3) 0.0401(3) 0.0231(11) Uani 1 1 d . . .
H15 H 0.9593 0.0856 0.0242 0.028 Uiso 1 1 calc R . .
C1 C 0.2830(4) 0.4482(3) 0.0826(3) 0.0184(10) Uani 1 1 d . . .
H1 H 0.3618 0.4704 0.0667 0.022 Uiso 1 1 calc R . .
C31 C 0.3455(5) 0.2343(3) 0.4038(3) 0.0245(11) Uani 1 1 d . . .
H31 H 0.2652 0.2346 0.4286 0.029 Uiso 1 1 calc R . .
C26 C 0.7034(4) 0.4933(3) 0.2738(3) 0.0193(10) Uani 1 1 d . . .
H26 H 0.7342 0.5220 0.3183 0.023 Uiso 1 1 calc R . .
C25 C 0.7354(4) 0.5222(3) 0.1972(3) 0.0211(10) Uani 1 1 d . . .
H25 H 0.7882 0.5686 0.1916 0.025 Uiso 1 1 calc R . .
C34 C 0.5844(5) 0.2351(3) 0.3312(3) 0.0231(11) Uani 1 1 d . . .
H34 H 0.6650 0.2350 0.3069 0.028 Uiso 1 1 calc R . .
C16 C 0.8574(4) 0.1646(3) 0.0927(3) 0.0190(10) Uani 1 1 d . . .
H16 H 0.9286 0.1944 0.1114 0.023 Uiso 1 1 calc R . .
C33 C 0.5686(5) 0.1983(3) 0.4063(3) 0.0252(12) Uani 1 1 d . . .
H33 H 0.6388 0.1733 0.4319 0.030 Uiso 1 1 calc R . .
C28 C 0.5775(4) 0.3813(2) 0.2171(3) 0.0123(9) Uani 1 1 d . . .
C22 C 0.5159(4) 0.3303(3) -0.0461(3) 0.0172(9) Uani 1 1 d . . .

loop_
_atom_site_aniso_label
_atom_site_aniso_U_11
_atom_site_aniso_U_22
_atom_site_aniso_U_33
_atom_site_aniso_U_23
_atom_site_aniso_U_13
_atom_site_aniso_U_12
Os1 0.01065(9) 0.01118(9) 0.01155(9) 0.00042(7) -0.00039(6) -0.00185(7)
N3 0.0069(16) 0.0157(18) 0.0097(17) -0.0025(14) 0.0011(13) -0.0019(14)
N1 0.0105(18) 0.0160(19) 0.0130(19) -0.0027(14) -0.0029(14) 0.0026(14)
N7 0.0127(18) 0.0151(19) 0.0120(18) -0.0003(14) 0.0020(14) -0.0017(14)
N8 0.0135(19) 0.0117(17) 0.0135(19) 0.0001(14) -0.0020(15) -0.0013(14)
N5 0.0119(18) 0.0137(19) 0.0120(18) 0.0006(14) 0.0010(14) -0.0006(14)
C7 0.017(2) 0.016(2) 0.014(2) -0.0005(17) 0.0016(17) -0.0036(17)
N2 0.0120(18) 0.0141(18) 0.016(2) -0.0018(15) 0.0004(15) -0.0017(14)
C13 0.018(2) 0.022(2) 0.016(2) -0.0024(19) -0.0021(18) -0.0029(18)
C2 0.023(3) 0.016(2) 0.024(3) 0.0021(19) -0.001(2) 0.0002(19)
C29 0.023(2) 0.014(2) 0.012(2) -0.0002(17) -0.0042(18) 0.0002(18)
C24 0.019(2) 0.017(2) 0.021(2) 0.0015(19) 0.0003(19) -0.0035(18)
N4 0.0136(19) 0.0110(18) 0.019(2) 0.0018(15) -0.0018(15) -0.0008(14)
C30 0.015(2) 0.019(2) 0.017(2) 0.0002(18) -0.0010(18) -0.0015(17)
C21 0.018(2) 0.018(2) 0.020(2) 0.0013(18) 0.0047(18) 0.0007(18)
C14 0.026(3) 0.025(3) 0.018(2) -0.005(2) -0.001(2) 0.003(2)
C3 0.017(2) 0.023(3) 0.021(3) -0.001(2) 0.0002(19) 0.0071(19)
C20 0.025(3) 0.034(3) 0.014(2) -0.003(2) -0.001(2) 0.001(2)
C11 0.013(2) 0.014(2) 0.008(2) -0.0042(16) -0.0022(16) -0.0022(16)
C8 0.017(2) 0.021(2) 0.016(2) 0.0003(18) 0.0025(18) -0.0090(18)
C17 0.019(2) 0.011(2) 0.019(2) -0.0004(18) -0.0022(19) -0.0026(17)
C18 0.017(2) 0.017(2) 0.018(2) -0.0010(18) -0.0040(18) 0.0008(17)
C6 0.012(2) 0.012(2) 0.015(2) -0.0042(17) -0.0005(17) -0.0061(16)
N6 0.018(2) 0.018(2) 0.015(2) 0.0020(15) 0.0050(15) -0.0040(15)
C12 0.014(2) 0.011(2) 0.017(2) 0.0048(17) -0.0041(17) 0.0023(16)
C19 0.019(2) 0.023(3) 0.018(2) -0.0056(19) -0.0034(19) 0.0021(19)
C4 0.014(2) 0.024(3) 0.016(2) -0.0024(19) 0.0014(18) -0.0011(18)
C10 0.015(2) 0.012(2) 0.019(2) 0.0009(17) -0.0028(18) 0.0036(16)
C27 0.017(2) 0.017(2) 0.015(2) -0.0041(17) -0.0023(18) -0.0015(17)
C23 0.013(2) 0.010(2) 0.020(2) -0.0014(17) -0.0011(17) -0.0016(16)
C9 0.032(3) 0.011(2) 0.019(2) 0.0033(18) -0.005(2) -0.0032(19)
C32 0.046(3) 0.017(2) 0.012(2) 0.0040(18) -0.007(2) -0.011(2)
C5 0.016(2) 0.017(2) 0.010(2) -0.0006(17) 0.0008(17) 0.0010(17)
C15 0.020(2) 0.022(3) 0.027(3) 0.004(2) 0.005(2) 0.005(2)
C1 0.020(2) 0.016(2) 0.020(2) 0.0019(18) 0.0029(19) -0.0035(18)
C31 0.025(3) 0.027(3) 0.021(3) -0.001(2) 0.006(2) -0.011(2)
C26 0.020(2) 0.017(2) 0.021(2) -0.0084(19) -0.0016(19) -0.0030(19)
C25 0.019(2) 0.013(2) 0.031(3) -0.0043(19) 0.001(2) -0.0016(18)
C34 0.022(3) 0.026(3) 0.022(3) -0.002(2) -0.002(2) 0.004(2)
C16 0.012(2) 0.020(2) 0.025(3) 0.0042(19) -0.0020(18) -0.0036(18)
C33 0.040(3) 0.017(2) 0.018(3) 0.0033(19) -0.011(2) 0.005(2)
C28 0.012(2) 0.008(2) 0.017(2) 0.0008(16) -0.0011(17) -0.0010(16)
C22 0.015(2) 0.018(2) 0.019(2) -0.0031(18) 0.0015(18) 0.0013(18)

loop_
_atom_type_symbol
_atom_type_description
_atom_type_scat_dispersion_real
_atom_type_scat_dispersion_imag
_atom_type_scat_source
C C 0.0033 0.0016 'International Tables Vol C Tables 4.2.6.8 and 6.1.1.4'
H H 0.0000 0.0000 'International Tables Vol C Tables 4.2.6.8 and 6.1.1.4'
N N 0.0061 0.0033 'International Tables Vol C Tables 4.2.6.8 and 6.1.1.4'
Os Os -1.2165 7.6030 'International Tables Vol C Tables 4.2.6.8 and 6.1.1.4'

loop_
_geom_angle_atom_site_label_1
_geom_angle_atom_site_label_2
_geom_angle_atom_site_label_3
_geom_angle
_geom_angle_site_symmetry_1
_geom_angle_site_symmetry_3
_geom_angle_publ_flag
N7 Os1 N3 168.73(14) . . ?
N7 Os1 N8 78.86(14) . . ?
N3 Os1 N8 100.68(14) . . ?
N7 Os1 N1 92.96(15) . . ?
N3 Os1 N1 75.89(14) . . ?
N8 Os1 N1 97.64(14) . . ?
N7 Os1 N5 75.81(14) . . ?
N3 Os1 N5 106.46(14) . . ?
N8 Os1 N5 152.07(14) . . ?
N1 Os1 N5 95.24(14) . . ?
N7 Os1 N4 112.14(14) . . ?
N3 Os1 N4 79.11(14) . . ?
N8 Os1 N4 91.87(14) . . ?
N1 Os1 N4 154.49(14) . . ?
N5 Os1 N4 86.93(14) . . ?
N2 N3 C6 118.8(3) . . ?
N2 N3 Os1 123.1(3) . . ?
C6 N3 Os1 118.1(3) . . ?
C1 N1 C5 119.4(4) . . ?
C1 N1 Os1 128.0(3) . . ?
C5 N1 Os1 112.6(3) . . ?
N6 N7 C23 118.9(4) . . ?
N6 N7 Os1 122.3(3) . . ?
C23 N7 Os1 117.9(3) . . ?
C28 N8 C29 118.7(3) . . ?
C28 N8 Os1 113.8(3) . . ?
C29 N8 Os1 127.2(3) . . ?
C18 N5 C22 118.5(4) . . ?
C18 N5 Os1 128.9(3) . . ?
C22 N5 Os1 112.5(3) . . ?
C8 C7 C6 119.7(4) . . ?
N3 N2 C5 108.9(3) . . ?
C14 C13 C12 120.8(4) . . ?
C1 C2 C3 120.4(4) . . ?
C30 C29 C34 120.1(4) . . ?
C30 C29 N8 119.9(4) . . ?
C34 C29 N8 120.0(4) . . ?
C25 C24 C23 118.9(4) . . ?
C11 N4 C12 122.1(4) . . ?
C11 N4 Os1 113.6(3) . . ?
C12 N4 Os1 123.9(3) . . ?
C31 C30 C29 119.4(4) . . ?
C20 C21 C22 119.7(4) . . ?
C13 C14 C15 120.3(4) . . ?
C4 C3 C2 119.1(4) . . ?
C21 C20 C19 119.6(5) . . ?
N4 C11 C10 126.9(4) . . ?
N4 C11 C6 116.1(4) . . ?
C10 C11 C6 116.9(4) . . ?
C7 C8 C9 119.3(4) . . ?
C16 C17 C12 120.0(4) . . ?
N5 C18 C19 122.9(4) . . ?
N3 C6 C7 125.1(4) . . ?
N3 C6 C11 112.9(4) . . ?
C7 C6 C11 122.0(4) . . ?
N7 N6 C22 109.3(4) . . ?
C13 C12 C17 118.3(4) . . ?
C13 C12 N4 122.1(4) . . ?
C17 C12 N4 119.6(4) . . ?
C18 C19 C20 118.8(4) . . ?
C3 C4 C5 119.7(4) . . ?
C9 C10 C11 119.7(4) . . ?
C26 C27 C28 119.6(4) . . ?
N7 C23 C24 126.3(4) . . ?
N7 C23 C28 111.9(4) . . ?
C24 C23 C28 121.8(4) . . ?
C10 C9 C8 122.4(4) . . ?
C33 C32 C31 119.9(5) . . ?
N2 C5 N1 119.5(4) . . ?
N2 C5 C4 120.7(4) . . ?
N1 C5 C4 119.9(4) . . ?
C16 C15 C14 118.9(4) . . ?
N1 C1 C2 121.5(4) . . ?
C32 C31 C30 120.8(5) . . ?
C27 C26 C25 122.0(4) . . ?
C24 C25 C26 120.0(4) . . ?
C29 C34 C33 119.6(5) . . ?
C17 C16 C15 121.6(4) . . ?
C32 C33 C34 120.2(5) . . ?
N8 C28 C23 116.2(4) . . ?
N8 C28 C27 126.1(4) . . ?
C23 C28 C27 117.6(4) . . ?
N6 C22 N5 118.5(4) . . ?
N6 C22 C21 121.0(4) . . ?
N5 C22 C21 120.4(4) . . ?

loop_
_geom_bond_atom_site_label_1
_geom_bond_atom_site_label_2
_geom_bond_distance
_geom_bond_site_symmetry_2
_geom_bond_publ_flag
Os1 N7 1.956(3) . ?
Os1 N3 1.967(3) . ?
Os1 N8 2.035(3) . ?
Os1 N1 2.047(3) . ?
Os1 N5 2.058(4) . ?
Os1 N4 2.074(3) . ?
N3 N2 1.333(5) . ?
N3 C6 1.394(5) . ?
N1 C1 1.361(5) . ?
N1 C5 1.373(5) . ?
N7 N6 1.341(5) . ?
N7 C23 1.381(5) . ?
N8 C28 1.359(5) . ?
N8 C29 1.436(5) . ?
N5 C18 1.357(5) . ?
N5 C22 1.375(6) . ?
C7 C8 1.361(6) . ?
C7 C6 1.398(6) . ?
N2 C5 1.361(6) . ?
C13 C14 1.381(6) . ?
C13 C12 1.394(6) . ?
C2 C1 1.367(6) . ?
C2 C3 1.394(6) . ?
C29 C30 1.384(6) . ?
C29 C34 1.386(6) . ?
C24 C25 1.382(6) . ?
C24 C23 1.396(6) . ?
N4 C11 1.370(5) . ?
N4 C12 1.421(5) . ?
C30 C31 1.387(6) . ?
C21 C20 1.372(6) . ?
C21 C22 1.400(6) . ?
C14 C15 1.392(6) . ?
C3 C4 1.366(6) . ?
C20 C19 1.395(7) . ?
C11 C10 1.407(6) . ?
C11 C6 1.429(6) . ?
C8 C9 1.405(6) . ?
C17 C16 1.375(6) . ?
C17 C12 1.402(6) . ?
C18 C19 1.366(6) . ?
N6 C22 1.366(5) . ?
C4 C5 1.422(6) . ?
C10 C9 1.379(6) . ?
C27 C26 1.364(6) . ?
C27 C28 1.426(6) . ?
C23 C28 1.420(6) . ?
C32 C33 1.370(7) . ?
C32 C31 1.376(7) . ?
C15 C16 1.374(6) . ?
C26 C25 1.403(6) . ?
C34 C33 1.397(7) . ?
